data_1550403
loop_
_publ_author_name
'Bakewell, Clare'
'White, Andrew J. P.'
'Crimmin, Mark Richard'

_publ_section_title
;
 Reversible Alkene Binding and Allylic C--H Activation with an
 Aluminium(I) Complex
;
_journal_name_full 'Chemical Science'
_journal_paper_doi 10.1039/C8SC04865G
_journal_year 2019
_chemical_formula_moiety 'C32 H47 Al N2'
_chemical_formula_sum 'C32 H47 Al N2'
_chemical_formula_weight 486.69
_space_group_crystal_system monoclinic
_space_group_IT_number 14
_space_group_name_Hall '-P 2ybc'
_space_group_name_H-M_alt 'P 1 21/c 1'
_symmetry_space_group_name_Hall '-P 2ybc'
_symmetry_space_group_name_H-M 'P 1 21/c 1'
_atom_sites_solution_hydrogens mixed
_audit_creation_method SHELXL-2017/1
_audit_update_record
;
2018-09-27 deposited with the CCDC.
2019-01-07 downloaded from the CCDC.
;
_cell_angle_alpha 90
_cell_angle_beta 99.217(5)
_cell_angle_gamma 90
_cell_formula_units_Z 4
_cell_length_a 10.5476(5)
_cell_length_b 13.0639(6)
_cell_length_c 22.5422(13)
_cell_measurement_reflns_used 2762
_cell_measurement_temperature 173(2)
_cell_measurement_theta_max 27.7720
_cell_measurement_theta_min 2.9010
_cell_volume 3066.0(3)
_computing_cell_refinement 'CrysAlisPro, Rigaku OD'
_computing_data_collection 'CrysAlisPro, Rigaku OD'
_computing_data_reduction 'CrysAlisPro, Rigaku OD'
_computing_molecular_graphics 'Bruker SHELXTL'
_computing_publication_material 'CIFTAB-2014 (Sheldrick, 2017)'
_computing_structure_refinement 'SHELXL-2017/1 (Sheldrick, 2017)'
_computing_structure_solution 'SHELXS-2014 (Sheldrick, 2017)'
_diffrn_ambient_temperature 173(2)
_diffrn_detector_area_resol_mean 16.0382
_diffrn_measured_fraction_theta_full 0.992
_diffrn_measured_fraction_theta_max 0.815
_diffrn_measurement_device_type 'Agilent Xcalibur 3 E'
_diffrn_measurement_method 'omega scans'
_diffrn_radiation_type MoK\a
_diffrn_radiation_wavelength 0.71073
_diffrn_reflns_av_R_equivalents 0.0241
_diffrn_reflns_av_unetI/netI 0.0489
_diffrn_reflns_Laue_measured_fraction_full 0.992
_diffrn_reflns_Laue_measured_fraction_max 0.815
_diffrn_reflns_limit_h_max 13
_diffrn_reflns_limit_h_min -9
_diffrn_reflns_limit_k_max 10
_diffrn_reflns_limit_k_min -17
_diffrn_reflns_limit_l_max 21
_diffrn_reflns_limit_l_min -26
_diffrn_reflns_number 10831
_diffrn_reflns_point_group_measured_fraction_full 0.992
_diffrn_reflns_point_group_measured_fraction_max 0.815
_diffrn_reflns_theta_full 25.242
_diffrn_reflns_theta_max 28.247
_diffrn_reflns_theta_min 2.554
_diffrn_source 'Enhance (Mo) X-ray Source'
_exptl_absorpt_coefficient_mu 0.087
_exptl_absorpt_correction_T_max 0.989
_exptl_absorpt_correction_T_min 0.969
_exptl_absorpt_correction_type analytical
_exptl_absorpt_process_details
; 
CrysAlisPro 1.171.38.46 (Rigaku Oxford Diffraction, 2015) 
Analytical numeric absorption correction using a multifaceted crystal 
model based on expressions derived by R.C. Clark & J.S. Reid. 
(Clark, R. C. & Reid, J. S. (1995). Acta Cryst. A51, 887-897) 
Empirical absorption correction using spherical harmonics, 
implemented in SCALE3 ABSPACK scaling algorithm. 
;
_exptl_crystal_colour Colourless
_exptl_crystal_density_diffrn 1.054
_exptl_crystal_description blocks
_exptl_crystal_F_000 1064
_exptl_crystal_size_max 0.547
_exptl_crystal_size_mid 0.294
_exptl_crystal_size_min 0.134
_refine_diff_density_max 0.316
_refine_diff_density_min -0.238
_refine_diff_density_rms 0.046
_refine_ls_extinction_method none
_refine_ls_goodness_of_fit_ref 1.035
_refine_ls_hydrogen_treatment mixed
_refine_ls_matrix_type full
_refine_ls_number_parameters 342
_refine_ls_number_reflns 6182
_refine_ls_number_restraints 29
_refine_ls_restrained_S_all 1.042
_refine_ls_R_factor_all 0.0856
_refine_ls_R_factor_gt 0.0586
_refine_ls_shift/su_max 0.001
_refine_ls_shift/su_mean 0.000
_refine_ls_structure_factor_coef Fsqd
_refine_ls_weighting_details 'w=1/[\s^2^(Fo^2^)+(0.0714P)^2^+1.0924P] where P=(Fo^2^+2Fc^2^)/3'
_refine_ls_weighting_scheme calc
_refine_ls_wR_factor_gt 0.1404
_refine_ls_wR_factor_ref 0.1591
_reflns_Friedel_coverage 0.000
_reflns_number_gt 4459
_reflns_number_total 6182
_reflns_threshold_expression 'I > 2\s(I)'
_cod_data_source_file c8sc04865g2.cif
_cod_data_source_block 4c
_cod_database_code 1550403
_shelx_shelxl_version_number 2017/1
_shelx_space_group_comment
; 
The symmetry employed for this shelxl refinement is uniquely defined 
by the following loop, which should always be used as a source of 
symmetry information in preference to the above space-group names. 
They are only intended as comments. 
;

loop_
_space_group_symop_operation_xyz
'x, y, z'
'-x, y+1/2, -z+1/2'
'-x, -y, -z'
'x, -y-1/2, z-1/2'

loop_
_atom_site_label
_atom_site_type_symbol
_atom_site_fract_x
_atom_site_fract_y
_atom_site_fract_z
_atom_site_U_iso_or_equiv
_atom_site_adp_type
_atom_site_occupancy
_atom_site_site_symmetry_order
_atom_site_calc_flag
_atom_site_refinement_flags_posn
_atom_site_refinement_flags_adp
_atom_site_refinement_flags_occupancy
_atom_site_disorder_assembly
_atom_site_disorder_group
Al1 Al 0.18689(6) 0.69390(5) 0.37857(3) 0.03171(18) Uani 1 1 d D . . . .
H1 H 0.060(2) 0.7392(16) 0.3883(10) 0.043(6) Uiso 1 1 d . . . . .
N1 N 0.20433(14) 0.70604(12) 0.29618(7) 0.0276(4) Uani 1 1 d . . . . .
C1 C 0.23765(17) 0.79608(15) 0.27538(9) 0.0295(4) Uani 1 1 d . . . . .
C2 C 0.29452(18) 0.87373(15) 0.31355(9) 0.0319(5) Uani 1 1 d . . . . .
H2A H 0.300811 0.938892 0.295544 0.038 Uiso 1 1 calc R U . . .
C3 C 0.34307(18) 0.86707(15) 0.37482(9) 0.0322(5) Uani 1 1 d . . . . .
N3 N 0.32186(15) 0.78663(12) 0.40791(7) 0.0299(4) Uani 1 1 d . . . . .
C4 C 0.2161(2) 0.81726(18) 0.20914(10) 0.0414(5) Uani 1 1 d . . . . .
H4A H 0.243130 0.757793 0.187778 0.062 Uiso 1 1 calc R U . . .
H4B H 0.266444 0.877241 0.201017 0.062 Uiso 1 1 calc R U . . .
H4C H 0.124724 0.830581 0.195332 0.062 Uiso 1 1 calc R U . . .
C5 C 0.4230(2) 0.95538(18) 0.40239(11) 0.0510(6) Uani 1 1 d . . . . .
H5A H 0.385804 0.982637 0.436287 0.077 Uiso 1 1 calc R U . . .
H5B H 0.424427 1.009174 0.372209 0.077 Uiso 1 1 calc R U . . .
H5C H 0.510817 0.931886 0.416654 0.077 Uiso 1 1 calc R U . . .
C6 C 0.16477(18) 0.62276(15) 0.25503(9) 0.0298(4) Uani 1 1 d . . . . .
C7 C 0.2557(2) 0.54776(16) 0.24747(10) 0.0365(5) Uani 1 1 d . . . . .
C8 C 0.2162(2) 0.46632(17) 0.20947(11) 0.0458(6) Uani 1 1 d . . . . .
H8A H 0.277007 0.415459 0.203109 0.055 Uiso 1 1 calc R U . . .
C9 C 0.0912(2) 0.45720(18) 0.18071(12) 0.0504(6) Uani 1 1 d . . . . .
H9A H 0.066381 0.400735 0.154902 0.060 Uiso 1 1 calc R U . . .
C10 C 0.0029(2) 0.53049(18) 0.18970(11) 0.0464(6) Uani 1 1 d . . . . .
H10A H -0.083380 0.523490 0.170160 0.056 Uiso 1 1 calc R U . . .
C11 C 0.03650(19) 0.61482(16) 0.22672(10) 0.0374(5) Uani 1 1 d . . . . .
C12 C 0.3928(2) 0.55501(18) 0.27975(11) 0.0437(6) Uani 1 1 d . . . . .
H12A H 0.390775 0.591707 0.318516 0.052 Uiso 1 1 calc R U . . .
C13 C 0.4541(3) 0.4505(2) 0.29518(15) 0.0742(9) Uani 1 1 d . . . . .
H13A H 0.400537 0.411124 0.318713 0.111 Uiso 1 1 calc R U . . .
H13B H 0.539815 0.459717 0.318716 0.111 Uiso 1 1 calc R U . . .
H13C H 0.461129 0.413517 0.258025 0.111 Uiso 1 1 calc R U . . .
C14 C 0.4760(2) 0.6178(2) 0.24422(14) 0.0640(8) Uani 1 1 d . . . . .
H14A H 0.477804 0.585054 0.205243 0.096 Uiso 1 1 calc R U . . .
H14B H 0.563462 0.621871 0.266613 0.096 Uiso 1 1 calc R U . . .
H14C H 0.440225 0.686885 0.237868 0.096 Uiso 1 1 calc R U . . .
C15 C -0.0648(2) 0.6923(2) 0.23591(12) 0.0502(6) Uani 1 1 d . . . . .
H15A H -0.020015 0.753145 0.256524 0.060 Uiso 1 1 calc R U . . .
C16 C -0.1420(3) 0.7290(3) 0.17673(16) 0.0819(10) Uani 1 1 d . . . . .
H16A H -0.083209 0.753343 0.150271 0.123 Uiso 1 1 calc R U . . .
H16B H -0.198978 0.784914 0.184563 0.123 Uiso 1 1 calc R U . . .
H16C H -0.193472 0.672182 0.157311 0.123 Uiso 1 1 calc R U . . .
C17 C -0.1538(3) 0.6490(3) 0.27688(16) 0.0788(10) Uani 1 1 d . . . . .
H17A H -0.199460 0.589356 0.257644 0.118 Uiso 1 1 calc R U . . .
H17B H -0.216043 0.701412 0.284045 0.118 Uiso 1 1 calc R U . . .
H17C H -0.102879 0.628386 0.315267 0.118 Uiso 1 1 calc R U . . .
C18 C 0.38739(19) 0.77904(15) 0.46941(9) 0.0341(5) Uani 1 1 d . . . . .
C19 C 0.3257(2) 0.81499(17) 0.51614(10) 0.0377(5) Uani 1 1 d . . . . .
C20 C 0.3894(2) 0.80466(19) 0.57477(10) 0.0469(6) Uani 1 1 d . . . . .
H20A H 0.349597 0.828758 0.607056 0.056 Uiso 1 1 calc R U . . .
C21 C 0.5090(2) 0.7601(2) 0.58689(11) 0.0511(6) Uani 1 1 d . . . . .
H21A H 0.551207 0.754135 0.627258 0.061 Uiso 1 1 calc R U . . .
C22 C 0.5675(2) 0.72433(19) 0.54076(11) 0.0494(6) Uani 1 1 d . . . . .
H22A H 0.649835 0.693341 0.549778 0.059 Uiso 1 1 calc R U . . .
C23 C 0.5087(2) 0.73249(17) 0.48102(10) 0.0395(5) Uani 1 1 d . . . . .
C24 C 0.1943(2) 0.86585(18) 0.50527(11) 0.0440(6) Uani 1 1 d . . . . .
H24A H 0.164553 0.868085 0.460880 0.053 Uiso 1 1 calc R U . . .
C25 C 0.2023(3) 0.9762(2) 0.52845(14) 0.0667(8) Uani 1 1 d . . . . .
H25A H 0.229810 0.976097 0.572088 0.100 Uiso 1 1 calc R U . . .
H25B H 0.117774 1.008603 0.518887 0.100 Uiso 1 1 calc R U . . .
H25C H 0.264635 1.014380 0.509208 0.100 Uiso 1 1 calc R U . . .
C26 C 0.0966(2) 0.8049(2) 0.53317(14) 0.0680(8) Uani 1 1 d . . . . .
H26A H 0.094151 0.734358 0.518177 0.102 Uiso 1 1 calc R U . . .
H26B H 0.011619 0.836137 0.522378 0.102 Uiso 1 1 calc R U . . .
H26C H 0.121031 0.804666 0.576986 0.102 Uiso 1 1 calc R U . . .
C27 C 0.5773(2) 0.69235(19) 0.43127(11) 0.0486(6) Uani 1 1 d . . . . .
H27A H 0.517120 0.698636 0.392371 0.058 Uiso 1 1 calc R U . . .
C28 C 0.6138(3) 0.5805(2) 0.44027(16) 0.0776(9) Uani 1 1 d . . . . .
H28A H 0.675420 0.572781 0.477435 0.116 Uiso 1 1 calc R U . . .
H28B H 0.652777 0.556484 0.406157 0.116 Uiso 1 1 calc R U . . .
H28C H 0.536733 0.540023 0.443028 0.116 Uiso 1 1 calc R U . . .
C29 C 0.6972(3) 0.7550(3) 0.42628(17) 0.0926(11) Uani 1 1 d . . . . .
H29A H 0.672960 0.826557 0.417636 0.139 Uiso 1 1 calc R U . . .
H29B H 0.738655 0.727600 0.393742 0.139 Uiso 1 1 calc R U . . .
H29C H 0.757004 0.751206 0.464262 0.139 Uiso 1 1 calc R U . . .
C31 C 0.1965(6) 0.5516(5) 0.4062(3) 0.0382(18) Uiso 0.417(3) 1 d D U P A 1
H31A H 0.267452 0.516914 0.390308 0.046 Uiso 0.417(3) 1 calc R U P A 1
H31B H 0.217406 0.550884 0.450638 0.046 Uiso 0.417(3) 1 calc R U P A 1
C32 C 0.0806(6) 0.4947(4) 0.3884(3) 0.0463(15) Uiso 0.417(3) 1 d D U P A 1
H32A H 0.078544 0.454414 0.353136 0.056 Uiso 0.417(3) 1 calc R U P A 1
C33 C -0.0231(8) 0.4901(8) 0.4135(5) 0.083(3) Uiso 0.417(3) 1 d D U P A 1
H33A H -0.027998 0.528354 0.448877 0.100 Uiso 0.417(3) 1 calc R U P A 1
H33B H -0.093318 0.448469 0.396288 0.100 Uiso 0.417(3) 1 calc R U P A 1
C31' C 0.2413(7) 0.5535(5) 0.4125(3) 0.0356(17) Uiso 0.394(3) 1 d D U P A 2
H31C H 0.321805 0.532654 0.398543 0.043 Uiso 0.394(3) 1 calc R U P A 2
H31D H 0.258141 0.556976 0.456937 0.043 Uiso 0.394(3) 1 calc R U P A 2
C32' C 0.1430(6) 0.4786(4) 0.3937(3) 0.0426(15) Uiso 0.394(3) 1 d D U P A 2
H32B H 0.140323 0.455048 0.353627 0.051 Uiso 0.394(3) 1 calc R U P A 2
C33' C 0.0572(9) 0.4373(7) 0.4216(4) 0.076(3) Uiso 0.394(3) 1 d D U P A 2
H33C H 0.052812 0.456263 0.461940 0.091 Uiso 0.394(3) 1 calc R U P A 2
H33D H -0.001038 0.388123 0.401777 0.091 Uiso 0.394(3) 1 calc R U P A 2
C31" C 0.2118(12) 0.5694(9) 0.4237(6) 0.031(3) Uiso 0.189(3) 1 d D U P A 3
H31E H 0.262245 0.523045 0.401687 0.038 Uiso 0.189(3) 1 calc R U P A 3
H31F H 0.266900 0.585995 0.462314 0.038 Uiso 0.189(3) 1 calc R U P A 3
C32" C 0.1110(13) 0.5148(10) 0.4370(7) 0.068(4) Uiso 0.189(3) 1 d D U P A 3
H32C H 0.117421 0.514257 0.479479 0.082 Uiso 0.189(3) 1 calc R U P A 3
C33" C 0.0112(16) 0.4638(12) 0.4158(7) 0.036(3) Uiso 0.189(3) 1 d D U P A 3
H33E H -0.011920 0.455447 0.373544 0.043 Uiso 0.189(3) 1 calc R U P A 3
H33F H -0.040313 0.434113 0.442151 0.043 Uiso 0.189(3) 1 calc R U P A 3

loop_
_atom_site_aniso_label
_atom_site_aniso_U_11
_atom_site_aniso_U_22
_atom_site_aniso_U_33
_atom_site_aniso_U_23
_atom_site_aniso_U_13
_atom_site_aniso_U_12
Al1 0.0329(3) 0.0305(3) 0.0321(3) 0.0033(3) 0.0063(3) -0.0062(3)
N1 0.0222(8) 0.0280(8) 0.0318(9) 0.0024(7) 0.0023(6) -0.0014(7)
C1 0.0227(9) 0.0327(10) 0.0323(11) 0.0048(9) 0.0024(8) 0.0002(8)
C2 0.0332(10) 0.0267(10) 0.0339(11) 0.0085(8) -0.0007(9) -0.0021(9)
C3 0.0286(10) 0.0329(11) 0.0341(11) 0.0027(9) 0.0019(8) -0.0023(9)
N3 0.0296(8) 0.0315(9) 0.0269(9) 0.0055(7) -0.0003(7) -0.0025(7)
C4 0.0448(12) 0.0437(12) 0.0330(12) 0.0060(10) -0.0014(10) -0.0091(11)
C5 0.0619(15) 0.0461(14) 0.0411(14) 0.0031(11) -0.0039(11) -0.0214(12)
C6 0.0294(10) 0.0302(10) 0.0306(11) 0.0000(8) 0.0071(8) -0.0049(9)
C7 0.0381(11) 0.0360(11) 0.0368(12) 0.0028(9) 0.0104(9) 0.0008(10)
C8 0.0542(14) 0.0367(12) 0.0494(15) -0.0050(11) 0.0171(12) 0.0038(11)
C9 0.0608(15) 0.0419(13) 0.0504(15) -0.0168(11) 0.0145(12) -0.0122(12)
C10 0.0387(12) 0.0496(14) 0.0504(15) -0.0115(11) 0.0061(11) -0.0155(11)
C11 0.0294(10) 0.0383(12) 0.0450(13) -0.0062(10) 0.0074(9) -0.0078(9)
C12 0.0357(11) 0.0512(13) 0.0436(14) -0.0044(11) 0.0044(10) 0.0140(11)
C13 0.0623(17) 0.0708(19) 0.086(2) 0.0072(17) 0.0008(16) 0.0310(16)
C14 0.0348(13) 0.079(2) 0.078(2) -0.0037(16) 0.0105(13) 0.0009(13)
C15 0.0251(11) 0.0561(15) 0.0666(17) -0.0212(13) -0.0013(11) -0.0028(11)
C16 0.0518(16) 0.088(2) 0.094(3) -0.0248(19) -0.0228(16) 0.0226(16)
C17 0.0424(15) 0.091(2) 0.110(3) -0.047(2) 0.0330(16) -0.0203(15)
C18 0.0343(11) 0.0345(11) 0.0309(11) 0.0077(9) -0.0027(9) -0.0069(9)
C19 0.0383(11) 0.0411(12) 0.0322(11) 0.0044(10) 0.0007(9) -0.0063(10)
C20 0.0499(14) 0.0587(15) 0.0308(12) 0.0057(11) 0.0021(10) -0.0058(12)
C21 0.0526(15) 0.0614(16) 0.0339(13) 0.0113(12) -0.0097(11) -0.0037(13)
C22 0.0421(13) 0.0557(15) 0.0454(15) 0.0085(12) -0.0082(11) 0.0069(12)
C23 0.0352(11) 0.0407(12) 0.0396(13) 0.0054(10) -0.0029(9) -0.0013(10)
C24 0.0394(12) 0.0537(14) 0.0376(13) -0.0021(11) 0.0020(10) -0.0010(11)
C25 0.0562(16) 0.0667(18) 0.074(2) -0.0157(15) 0.0008(14) 0.0093(14)
C26 0.0457(15) 0.091(2) 0.069(2) 0.0126(17) 0.0134(14) -0.0058(15)
C27 0.0416(13) 0.0570(15) 0.0447(14) -0.0011(12) -0.0011(10) 0.0089(12)
C28 0.082(2) 0.0637(19) 0.089(3) 0.0040(17) 0.0181(18) 0.0240(17)
C29 0.091(2) 0.100(3) 0.100(3) -0.020(2) 0.053(2) -0.022(2)

loop_
_atom_type_symbol
_atom_type_description
_atom_type_scat_dispersion_real
_atom_type_scat_dispersion_imag
_atom_type_scat_source
C C 0.0033 0.0016 'International Tables Vol C Tables 4.2.6.8 and 6.1.1.4'
H H 0.0000 0.0000 'International Tables Vol C Tables 4.2.6.8 and 6.1.1.4'
Al Al 0.0645 0.0514 'International Tables Vol C Tables 4.2.6.8 and 6.1.1.4'
N N 0.0061 0.0033 'International Tables Vol C Tables 4.2.6.8 and 6.1.1.4'

loop_
_geom_angle_atom_site_label_1
_geom_angle_atom_site_label_2
_geom_angle_atom_site_label_3
_geom_angle
N1 Al1 N3 95.87(7)
N1 Al1 C31" 124.3(5)
N3 Al1 C31" 108.9(4)
N1 Al1 C31 112.4(2)
N3 Al1 C31 119.7(2)
N1 Al1 C31' 112.1(2)
N3 Al1 C31' 107.0(2)
C1 N1 C6 120.18(16)
C1 N1 Al1 119.26(13)
C6 N1 Al1 120.01(12)
N1 C1 C2 122.23(18)
N1 C1 C4 120.41(18)
C2 C1 C4 117.35(18)
C3 C2 C1 127.96(18)
N3 C3 C2 122.45(18)
N3 C3 C5 120.58(18)
C2 C3 C5 116.97(18)
C3 N3 C18 119.58(16)
C3 N3 Al1 119.46(13)
C18 N3 Al1 120.24(13)
C7 C6 C11 121.46(19)
C7 C6 N1 118.11(17)
C11 C6 N1 120.31(17)
C8 C7 C6 117.9(2)
C8 C7 C12 120.9(2)
C6 C7 C12 121.19(19)
C9 C8 C7 121.8(2)
C10 C9 C8 119.4(2)
C9 C10 C11 121.8(2)
C10 C11 C6 117.7(2)
C10 C11 C15 119.65(19)
C6 C11 C15 122.66(19)
C7 C12 C14 111.58(19)
C7 C12 C13 113.0(2)
C14 C12 C13 110.1(2)
C11 C15 C16 112.4(2)
C11 C15 C17 110.5(2)
C16 C15 C17 110.6(2)
C23 C18 C19 121.5(2)
C23 C18 N3 119.25(19)
C19 C18 N3 119.16(18)
C20 C19 C18 118.0(2)
C20 C19 C24 119.0(2)
C18 C19 C24 123.00(19)
C21 C20 C19 121.2(2)
C22 C21 C20 120.2(2)
C21 C22 C23 121.4(2)
C22 C23 C18 117.7(2)
C22 C23 C27 119.7(2)
C18 C23 C27 122.6(2)
C26 C24 C19 111.5(2)
C26 C24 C25 111.0(2)
C19 C24 C25 110.90(19)
C28 C27 C23 112.0(2)
C28 C27 C29 109.3(2)
C23 C27 C29 111.5(2)
C32 C31 Al1 113.9(5)
C33 C32 C31 129.5(7)
C32' C31' Al1 110.9(5)
C33' C32' C31' 131.6(7)
C32" C31" Al1 121.3(10)
C33" C32" C31" 145.6(16)

loop_
_geom_bond_atom_site_label_1
_geom_bond_atom_site_label_2
_geom_bond_distance
Al1 N1 1.9021(18)
Al1 N3 1.9052(17)
Al1 C31" 1.914(10)
Al1 C31 1.959(6)
Al1 C31' 2.034(6)
N1 C1 1.334(2)
N1 C6 1.447(2)
C1 C2 1.401(3)
C1 C4 1.500(3)
C2 C3 1.397(3)
C3 N3 1.328(2)
C3 C5 1.503(3)
N3 C18 1.450(2)
C6 C7 1.401(3)
C6 C11 1.404(3)
C7 C8 1.387(3)
C7 C12 1.514(3)
C8 C9 1.378(3)
C9 C10 1.373(3)
C10 C11 1.393(3)
C11 C15 1.511(3)
C12 C14 1.519(4)
C12 C13 1.527(3)
C15 C16 1.524(4)
C15 C17 1.527(4)
C18 C23 1.403(3)
C18 C19 1.405(3)
C19 C20 1.390(3)
C19 C24 1.521(3)
C20 C21 1.377(3)
C21 C22 1.373(4)
C22 C23 1.394(3)
C23 C27 1.521(3)
C24 C26 1.516(3)
C24 C25 1.530(4)
C27 C28 1.516(4)
C27 C29 1.526(4)
C31 C32 1.432(8)
C32 C33 1.311(9)
C31' C32' 1.440(8)
C32' C33' 1.299(9)
C31" C32" 1.353(12)
C32" C33" 1.273(13)
